data_2014795
loop_
_publ_author_name
'Hou, Ju-Ying'
'Huang, Chang-Cang'
'Zhang, Han-Hui'
'Yang, Qi-Yu'
'Chen, Yi-Ping'
'Xu, Jian-Fu'

_publ_section_title
;
 Barium divanadium(V) tellurite(IV)
;
_journal_issue 6
_journal_name_full 'Acta Crystallographica Section C'
_journal_page_first i59
_journal_page_last i60
_journal_paper_doi 10.1107/S010827010501111X
_journal_volume 61
_journal_year 2005
_chemical_formula_moiety 'Ba O8 Te V2'
_chemical_formula_sum 'Ba O8 Te V2'
_chemical_formula_weight 494.82
_chemical_name_systematic
;
 ?
;
_space_group_IT_number 14
_symmetry_cell_setting monoclinic
_symmetry_space_group_name_Hall '-P 2yn'
_symmetry_space_group_name_H-M 'P 1 21/n 1'
_atom_sites_solution_primary direct
_atom_sites_solution_secondary difmap
_audit_creation_method SHELXL-97
_cell_angle_alpha 90.00
_cell_angle_beta 107.642(4)
_cell_angle_gamma 90.00
_cell_formula_units_Z 4
_cell_length_a 9.6380(8)
_cell_length_b 5.6665(3)
_cell_length_c 13.8866(11)
_cell_measurement_reflns_used 25
_cell_measurement_temperature 293(2)
_cell_measurement_theta_max 18
_cell_measurement_theta_min 12
_cell_volume 722.73(9)
_computing_cell_refinement
;
TEXRAY
;
_computing_data_collection
;
TEXRAY (Molecular Structure Corporation, 1999)
;
_computing_data_reduction
;
TEXSAN (Molecular Structure Corporation, 1999)
;
_computing_molecular_graphics 'ORTEX (McArdle, 1995)'
_computing_publication_material 'SHELXL97-2 (Sheldrick,1997)'
_computing_structure_refinement 'SHELXL97 (Sheldrick, 1997)'
_computing_structure_solution 'SHELXS97 (Sheldrick, 1997)'
_diffrn_ambient_temperature 293(2)
_diffrn_measured_fraction_theta_full 1.000
_diffrn_measured_fraction_theta_max 1.000
_diffrn_measurement_device_type 'Rigaku Weissenberg IP'
_diffrn_measurement_method '\f or \w scans?'
_diffrn_radiation_monochromator graphite
_diffrn_radiation_source 'rotor target'
_diffrn_radiation_type MoK\a
_diffrn_radiation_wavelength 0.71073
_diffrn_reflns_av_R_equivalents 0.0334
_diffrn_reflns_av_sigmaI/netI 0.0253
_diffrn_reflns_limit_h_max 12
_diffrn_reflns_limit_h_min 0
_diffrn_reflns_limit_k_max 7
_diffrn_reflns_limit_k_min 0
_diffrn_reflns_limit_l_max 17
_diffrn_reflns_limit_l_min -18
_diffrn_reflns_number 1663
_diffrn_reflns_theta_full 27.48
_diffrn_reflns_theta_max 27.48
_diffrn_reflns_theta_min 2.28
_diffrn_standards_decay_% 0
_diffrn_standards_interval_count 0
_diffrn_standards_number 0
_exptl_absorpt_coefficient_mu 11.883
_exptl_absorpt_correction_T_max 0.55
_exptl_absorpt_correction_T_min 0.13
_exptl_absorpt_correction_type multi-scan
_exptl_absorpt_process_details
;
(TEXRAY; Molecular Structure Corporation, 1999)
;
_exptl_crystal_colour yellow
_exptl_crystal_density_diffrn 4.548
_exptl_crystal_density_method 'not measured'
_exptl_crystal_description block
_exptl_crystal_F_000 872
_exptl_crystal_size_max 0.30
_exptl_crystal_size_mid 0.15
_exptl_crystal_size_min 0.05
_refine_diff_density_max 0.786
_refine_diff_density_min -1.002
_refine_ls_extinction_coef 0.0112(3)
_refine_ls_extinction_expression Fc^*^=kFc[1+0.001xFc^2^\l^3^/sin(2\q)]^-1/4^
_refine_ls_extinction_method SHELXL97
_refine_ls_goodness_of_fit_ref 1.234
_refine_ls_matrix_type full
_refine_ls_number_parameters 110
_refine_ls_number_reflns 1663
_refine_ls_number_restraints 0
_refine_ls_restrained_S_all 1.234
_refine_ls_R_factor_all 0.0196
_refine_ls_R_factor_gt 0.0169
_refine_ls_shift/su_max 0.001
_refine_ls_shift/su_mean 0.000
_refine_ls_structure_factor_coef Fsqd
_refine_ls_weighting_details 'calc w=1/[\s^2^(Fo^2^)+(0.0236P)^2^+1.1787P] where P=(Fo^2^+2Fc^2^)/3'
_refine_ls_weighting_scheme calc
_refine_ls_wR_factor_gt 0.0548
_refine_ls_wR_factor_ref 0.0556
_reflns_number_gt 1538
_reflns_number_total 1663
_reflns_threshold_expression I>2\s(I)
_cod_data_source_file fa1130.cif
_cod_data_source_block I
_cod_depositor_comments
;
The following automatic conversions were performed:
'_symmetry_cell_setting' value 'Monoclinic' changed to 'monoclinic'
according to '/home/saulius/struct/CIF-dictionaries/cif_core.dic'
dictionary named 'cif_core.dic' version 2.4.1 from 2010-06-29.

Automatic conversion script
Id: cif_fix_enum 1527 2010-12-29 10:47:43Z saulius 

The following automatic conversions were performed:

'_symmetry_cell_setting' value 'Monoclinic' changed to 'monoclinic'
according to /home/saulius/struct/CIF-dictionaries/cif_core.dic
dictionary named 'cif_core.dic' version 2.4.1 from
2010-06-29.

'_exptl_absorpt_correction_type' value 'Multi-Scan'
changed to 'multi-scan' according to
/home/saulius/struct/CIF-dictionaries/cif_core.dic dictionary named
'cif_core.dic' version 2.4.1 from 2010-06-29.

Automatic conversion script
Id: cif_fix_values 1715 2011-07-08 13:25:40Z adriana 
;
_cod_original_sg_symbol_H-M 'P 21/n'
_cod_database_code 2014795
_cod_database_fobs_code 2014795

loop_
_symmetry_equiv_pos_as_xyz
'x, y, z'
'-x+1/2, y+1/2, -z+1/2'
'-x, -y, -z'
'x-1/2, -y-1/2, z-1/2'

loop_
_atom_site_label
_atom_site_fract_x
_atom_site_fract_y
_atom_site_fract_z
_atom_site_U_iso_or_equiv
_atom_site_adp_type
_atom_site_calc_flag
_atom_site_refinement_flags
_atom_site_occupancy
_atom_site_disorder_assembly
_atom_site_disorder_group
_atom_site_type_symbol
Ba1 0.09329(2) 0.18493(4) 0.344460(17) 0.01384(10) Uani d . 1 . . Ba
Te1 -0.30304(3) 0.17884(4) 0.411192(17) 0.00905(10) Uani d . 1 . . Te
V1 -0.15161(7) 0.66023(11) 0.36459(5) 0.00891(14) Uani d . 1 . . V
V2 -0.41792(7) 0.34548(11) 0.58981(5) 0.01013(15) Uani d . 1 . . V
O1 -0.0087(3) 0.6793(5) 0.3230(2) 0.0156(6) Uani d . 1 . . O
O2 -0.3002(3) 0.6391(5) 0.2670(2) 0.0164(6) Uani d . 1 . . O
O3 -0.1577(3) 0.9121(5) 0.4404(2) 0.0138(5) Uani d . 1 . . O
O4 -0.1352(3) 0.3864(5) 0.4375(2) 0.0134(5) Uani d . 1 . . O
O5 -0.3081(3) 0.5005(6) 0.6818(2) 0.0208(6) Uani d . 1 . . O
O6 -0.4896(3) 0.1430(5) 0.6459(2) 0.0164(6) Uani d . 1 . . O
O7 -0.5863(3) 0.5369(5) 0.5443(2) 0.0194(6) Uani d . 1 . . O
O8 -0.2984(3) 0.1153(5) 0.5458(2) 0.0138(5) Uani d . 1 . . O

loop_
_atom_site_aniso_label
_atom_site_aniso_U_11
_atom_site_aniso_U_22
_atom_site_aniso_U_33
_atom_site_aniso_U_12
_atom_site_aniso_U_13
_atom_site_aniso_U_23
Ba1 0.01201(14) 0.01688(15) 0.01191(14) 0.00261(8) 0.00257(9) 0.00222(8)
Te1 0.00858(14) 0.01016(15) 0.00872(14) 0.00019(8) 0.00307(9) 0.00072(8)
V1 0.0093(3) 0.0087(3) 0.0096(3) 0.0000(2) 0.0042(2) -0.0010(2)
V2 0.0109(3) 0.0103(3) 0.0103(3) 0.0016(2) 0.0049(2) 0.0015(2)
O1 0.0126(13) 0.0190(15) 0.0165(14) -0.0002(11) 0.0061(11) -0.0009(11)
O2 0.0133(13) 0.0190(14) 0.0153(13) 0.0003(12) 0.0023(11) 0.0003(12)
O3 0.0158(13) 0.0118(13) 0.0130(12) 0.0044(11) 0.0029(10) -0.0020(11)
O4 0.0110(12) 0.0118(12) 0.0161(13) -0.0021(11) 0.0022(10) 0.0017(11)
O5 0.0215(14) 0.0220(15) 0.0197(14) -0.0065(13) 0.0073(11) -0.0043(13)
O6 0.0164(14) 0.0173(13) 0.0165(13) -0.0020(12) 0.0067(11) 0.0023(12)
O7 0.0232(14) 0.0229(15) 0.0171(14) 0.0146(13) 0.0133(12) 0.0098(13)
O8 0.0162(13) 0.0153(13) 0.0109(12) 0.0061(12) 0.0054(10) 0.0037(11)

loop_
_atom_type_symbol
_atom_type_description
_atom_type_scat_dispersion_real
_atom_type_scat_dispersion_imag
_atom_type_scat_source
O O 0.0106 0.0060 'International Tables Vol C Tables 4.2.6.8 and 6.1.1.4'
V V 0.3005 0.5294 'International Tables Vol C Tables 4.2.6.8 and 6.1.1.4'
Te Te -0.5308 1.6751 'International Tables Vol C Tables 4.2.6.8 and 6.1.1.4'
Ba Ba -0.3244 2.2819 'International Tables Vol C Tables 4.2.6.8 and 6.1.1.4'

loop_
_geom_angle_atom_site_label_1
_geom_angle_atom_site_label_2
_geom_angle_atom_site_label_3
_geom_angle_site_symmetry_1
_geom_angle_site_symmetry_3
_geom_angle
_geom_angle_publ_flag
O8 Ba1 O2 3_556 2_445 134.33(9) no
O8 Ba1 O6 3_556 4_665 135.69(8) no
O2 Ba1 O6 2_445 4_665 63.14(8) no
O8 Ba1 O5 3_556 3_566 91.73(9) no
O2 Ba1 O5 2_445 3_566 129.96(9) no
O6 Ba1 O5 4_665 3_566 69.92(9) no
O8 Ba1 O5 3_556 4_665 81.63(8) no
O2 Ba1 O5 2_445 4_665 92.87(8) no
O6 Ba1 O5 4_665 4_665 54.76(8) no
O5 Ba1 O5 3_566 4_665 72.75(6) no
O8 Ba1 O3 3_556 3_566 53.90(8) no
O2 Ba1 O3 2_445 3_566 114.60(8) no
O6 Ba1 O3 4_665 3_566 169.41(8) no
O5 Ba1 O3 3_566 3_566 108.25(8) no
O5 Ba1 O3 4_665 3_566 135.39(8) no
O8 Ba1 O1 3_556 . 144.92(8) no
O2 Ba1 O1 2_445 . 77.43(9) no
O6 Ba1 O1 4_665 . 65.41(8) no
O5 Ba1 O1 3_566 . 67.96(9) no
O5 Ba1 O1 4_665 . 116.27(8) no
O3 Ba1 O1 3_566 . 104.09(8) no
O8 Ba1 O1 3_556 1_545 67.55(8) no
O2 Ba1 O1 2_445 1_545 67.17(8) no
O6 Ba1 O1 4_665 1_545 104.25(8) no
O5 Ba1 O1 3_566 1_545 144.38(8) no
O5 Ba1 O1 4_665 1_545 75.67(8) no
O3 Ba1 O1 3_566 1_545 83.33(8) no
O1 Ba1 O1 . 1_545 143.42(11) no
O8 Ba1 O4 3_556 . 119.31(7) no
O2 Ba1 O4 2_445 . 62.37(8) no
O6 Ba1 O4 4_665 . 104.82(8) no
O5 Ba1 O4 3_566 . 117.51(8) no
O5 Ba1 O4 4_665 . 154.53(8) no
O3 Ba1 O4 3_566 . 66.33(7) no
O1 Ba1 O4 . . 55.55(7) no
O1 Ba1 O4 1_545 . 98.06(7) no
O8 Te1 O4 . . 99.26(12) yes
O8 Te1 O3 . 1_545 81.47(11) yes
O4 Te1 O3 . 1_545 85.88(11) yes
O8 Te1 O7 . 3_466 73.77(11) yes
O4 Te1 O7 . 3_466 87.09(12) yes
O3 Te1 O7 1_545 3_466 152.78(11) yes
O8 Te1 O6 . 3_456 87.39(11) yes
O4 Te1 O6 . 3_456 169.92(10) yes
O3 Te1 O6 1_545 3_456 87.65(11) yes
O7 Te1 O6 3_466 3_456 102.11(11) yes
O8 Te1 O2 . 2_445 154.72(10) yes
O4 Te1 O2 . 2_445 74.32(10) yes
O3 Te1 O2 1_545 2_445 73.76(9) yes
O7 Te1 O2 3_466 2_445 129.06(10) yes
O6 Te1 O2 3_456 2_445 96.45(9) yes
O1 V1 O2 . . 109.00(14) yes
O1 V1 O3 . . 109.53(14) yes
O2 V1 O3 . . 111.51(14) yes
O1 V1 O4 . . 107.88(13) yes
O2 V1 O4 . . 107.46(14) yes
O3 V1 O4 . . 111.35(13) yes
O5 V2 O6 . . 105.50(15) yes
O5 V2 O7 . . 103.76(15) yes
O6 V2 O7 . . 96.69(14) yes
O5 V2 O8 . . 107.31(14) yes
O6 V2 O8 . . 93.11(14) yes
O7 V2 O8 . . 143.47(12) yes
O5 V2 O7 . 3_466 110.93(15) yes
O6 V2 O7 . 3_466 143.55(15) yes
O7 V2 O7 . 3_466 75.77(12) yes
O8 V2 O7 . 3_466 75.55(11) yes
V1 O1 Ba1 . . 100.96(12) no
V1 O1 Ba1 . 1_565 108.00(12) no
Ba1 O1 Ba1 . 1_565 143.42(11) no
V1 O2 Ba1 . 2_455 158.21(15) no
V1 O2 Te1 . 2_455 104.76(12) no
Ba1 O2 Te1 2_455 2_455 94.02(8) no
V1 O3 Te1 . 1_565 128.75(15) no
V1 O3 Ba1 . 3_566 114.77(12) no
Te1 O3 Ba1 1_565 3_566 105.47(10) no
V1 O4 Te1 . . 118.78(14) no
V1 O4 Ba1 . . 92.01(10) no
Te1 O4 Ba1 . . 110.87(11) no
V2 O5 Ba1 . 3_566 123.95(14) no
V2 O5 Ba1 . 4_566 97.22(13) no
Ba1 O5 Ba1 3_566 4_566 138.74(11) no
V2 O6 Te1 . 3_456 136.38(15) no
V2 O6 Ba1 . 4_566 100.79(13) no
Te1 O6 Ba1 3_456 4_566 119.96(10) no
V2 O7 V2 . 3_466 104.23(12) no
V2 O7 Te1 . 3_466 142.38(17) no
V2 O7 Te1 3_466 3_466 99.93(12) no
Te1 O8 V2 . . 109.99(13) no
Te1 O8 Ba1 . 3_556 118.13(12) no
V2 O8 Ba1 . 3_556 130.04(12) no

loop_
_geom_bond_atom_site_label_1
_geom_bond_atom_site_label_2
_geom_bond_site_symmetry_2
_geom_bond_distance
_geom_bond_publ_flag
Ba1 O8 3_556 2.701(3) yes
Ba1 O2 2_445 2.791(3) yes
Ba1 O6 4_665 2.802(3) yes
Ba1 O5 3_566 2.838(3) yes
Ba1 O5 4_665 2.900(3) yes
Ba1 O3 3_566 2.914(3) yes
Ba1 O1 . 2.954(3) yes
Ba1 O1 1_545 3.014(3) yes
Ba1 O4 . 3.090(3) yes
Ba1 V2 4_665 3.5092(7) no
Ba1 V1 . 3.6473(7) no
Ba1 V1 1_545 3.8586(7) no
Te1 O8 . 1.891(3) yes
Te1 O4 . 1.943(3) yes
Te1 O3 1_545 2.017(3) yes
Te1 O7 3_466 2.125(3) yes
Te1 O6 3_456 2.644(3) yes
Te1 O2 2_445 2.942(3) yes
Te1 V2 . 3.1519(7) no
Te1 V1 . 3.2500(7) no
V1 O1 . 1.651(3) yes
V1 O2 . 1.651(3) yes
V1 O3 . 1.785(3) yes
V1 O4 . 1.833(3) yes
V1 Te1 1_565 3.4289(7) no
V1 Ba1 1_565 3.8586(7) no
V2 O5 . 1.645(3) yes
V2 O6 . 1.652(3) yes
V2 O7 . 1.894(3) yes
V2 O8 . 1.956(3) yes
V2 O7 3_466 1.990(3) yes
V2 V2 3_466 3.0659(13) no
V2 Ba1 4_566 3.5092(7) no
O1 Ba1 1_565 3.014(3) no
O2 Ba1 2_455 2.791(3) no
O2 Te1 2_455 2.942(3) no
O3 Te1 1_565 2.017(3) no
O3 Ba1 3_566 2.914(3) no
O5 Ba1 3_566 2.838(3) no
O5 Ba1 4_566 2.900(3) no
O6 Te1 3_456 2.644(3) no
O6 Ba1 4_566 2.802(3) no
O7 V2 3_466 1.990(3) no
O7 Te1 3_466 2.125(3) no
O8 Ba1 3_556 2.701(3) no
